data_7151947
loop_
_publ_author_name
'Sacchetti, Alessandro'
'Silvani, Alessandra'
'Gatti, Francesco G.'
'Lesma, Giordano'
'Pilati, Tullio'
'Trucchi, Beatrice'

_publ_section_title
;
 Addition of TMSCN to chiral ketimines derived from isatin. Synthesis
 of an oxindole-based peptidomimetic and a bioactive spirohydantoin.
;
_journal_issue 15
_journal_name_full 'Organic &amp; biomolecular chemistry'
_journal_page_first 5515
_journal_page_last 5522
_journal_paper_doi 10.1039/c1ob05532a
_journal_volume 9
_journal_year 2011
_chemical_absolute_configuration ad
_chemical_formula_moiety 'C46 H64 N6 O7 Si2'
_chemical_formula_sum 'C46 H64 N6 O7 Si2'
_chemical_formula_weight 869.21
_chemical_name_systematic
;
?
;
_space_group_IT_number 4
_symmetry_cell_setting monoclinic
_symmetry_space_group_name_Hall 'P 2yb'
_symmetry_space_group_name_H-M 'P 1 21 1'
_atom_sites_solution_hydrogens geom
_atom_sites_solution_primary direct
_atom_sites_solution_secondary difmap
_audit_creation_method SHELXL-97
_cell_angle_alpha 90.00
_cell_angle_beta 96.614(3)
_cell_angle_gamma 90.00
_cell_formula_units_Z 2
_cell_length_a 16.4115(13)
_cell_length_b 8.1684(5)
_cell_length_c 17.6258(13)
_cell_measurement_reflns_used 9994
_cell_measurement_temperature 103(2)
_cell_measurement_theta_max 29.77
_cell_measurement_theta_min 2.33
_cell_volume 2347.1(3)
_computing_cell_refinement 'Bruker SAINT'
_computing_data_collection 'Bruker SMART'
_computing_data_reduction 'Bruker SAINT'
_computing_molecular_graphics
;
ORTEP-3 (Farrugia, L.J. (1997) Jour. Appl. Cryst. 30, 565)
Mercury (Macrae, C. F., Edgington, P. R., McCabe, P., Pidcock, E.,
Shields, G. P., Taylor, R., Towler, M. & van de Streek, J. (2006).
J. Appl. Cryst. 39, 453-457
;
_computing_publication_material 'SHELXL-97 (Sheldrick, 1997)'
_computing_structure_refinement 'SHELXL-97 (Sheldrick, G. M. (2008). Acta Cryst. A64, 112-122)'
_computing_structure_solution
;
SIR2002 (Burla, M. C., Camalli, M., Carrozzini, B., Cascarano, G. L.,
Giacovazzo, C., Polidori, G. & Spagna, R. (2003).
J. Appl. Cryst. 36, 1103.)
;
_diffrn_ambient_temperature 103(2)
_diffrn_measured_fraction_theta_full 0.999
_diffrn_measured_fraction_theta_max 0.944
_diffrn_measurement_device_type 'Bruker APEX-II CCD area detector'
_diffrn_measurement_method '\f and \w scans'
_diffrn_radiation_monochromator graphite
_diffrn_radiation_source 'fine-focus sealed tube'
_diffrn_radiation_type MoK\a
_diffrn_radiation_wavelength 0.71073
_diffrn_reflns_av_R_equivalents 0.0256
_diffrn_reflns_av_sigmaI/netI 0.0322
_diffrn_reflns_limit_h_max 23
_diffrn_reflns_limit_h_min -22
_diffrn_reflns_limit_k_max 11
_diffrn_reflns_limit_k_min -6
_diffrn_reflns_limit_l_max 24
_diffrn_reflns_limit_l_min -24
_diffrn_reflns_number 30501
_diffrn_reflns_theta_full 27.50
_diffrn_reflns_theta_max 30.54
_diffrn_reflns_theta_min 2.33
_diffrn_standards_decay_% 0.00
_exptl_absorpt_coefficient_mu 0.131
_exptl_absorpt_correction_type none
_exptl_crystal_colour colourless
_exptl_crystal_density_diffrn 1.230
_exptl_crystal_density_method 'not measured'
_exptl_crystal_description prism
_exptl_crystal_F_000 932
_exptl_crystal_size_max 0.36
_exptl_crystal_size_mid 0.15
_exptl_crystal_size_min 0.10
_refine_diff_density_max 0.540
_refine_diff_density_min -0.258
_refine_diff_density_rms 0.044
_refine_ls_abs_structure_details 'Flack H D (1983), Acta Cryst. A39, 876-881'
_refine_ls_abs_structure_Flack 0.06(8)
_refine_ls_extinction_method none
_refine_ls_goodness_of_fit_ref 1.028
_refine_ls_hydrogen_treatment mixed
_refine_ls_matrix_type full
_refine_ls_number_parameters 642
_refine_ls_number_reflns 10530
_refine_ls_number_restraints 187
_refine_ls_restrained_S_all 1.040
_refine_ls_R_factor_all 0.0467
_refine_ls_R_factor_gt 0.0356
_refine_ls_shift/su_max 0.001
_refine_ls_shift/su_mean 0.000
_refine_ls_structure_factor_coef Fsqd
_refine_ls_weighting_details 'w=1/[\s^2^(Fo^2^)+(0.0449P)^2^+0.5646P] where P=(Fo^2^+2Fc^2^)/3'
_refine_ls_weighting_scheme calc
_refine_ls_wR_factor_gt 0.0829
_refine_ls_wR_factor_ref 0.0896
_reflns_number_gt 9185
_reflns_number_total 10530
_reflns_threshold_expression I>2\s(I)
_cod_data_source_file c1ob05532a.txt
_cod_data_source_block le08lt
_cod_original_sg_symbol_H-M 'P 21'
_cod_database_code 7151947

loop_
_symmetry_equiv_pos_as_xyz
'x, y, z'
'-x, y+1/2, -z'

loop_
_atom_site_label
_atom_site_type_symbol
_atom_site_fract_x
_atom_site_fract_y
_atom_site_fract_z
_atom_site_U_iso_or_equiv
_atom_site_adp_type
_atom_site_occupancy
_atom_site_symmetry_multiplicity
_atom_site_calc_flag
_atom_site_refinement_flags
_atom_site_disorder_assembly
_atom_site_disorder_group
Si1 Si 0.90028(3) 0.70546(7) 1.12035(3) 0.02823(12) Uani 1 1 d . . .
O1 O 0.53032(7) 0.79251(15) 0.85888(6) 0.0195(2) Uani 1 1 d . . .
O2 O 0.50822(7) 1.10886(16) 0.95410(6) 0.0207(2) Uani 1 1 d . . .
O3 O 0.79946(6) 0.68672(17) 1.11390(6) 0.0255(3) Uani 1 1 d . . .
N1 N 0.63379(8) 0.96294(18) 0.83017(7) 0.0200(3) Uani 1 1 d . . .
H1 H 0.6236 0.9619 0.7801 0.024 Uiso 1 1 calc R . .
N2 N 0.56820(8) 1.04103(19) 1.07180(7) 0.0197(3) Uani 1 1 d D . .
H2A H 0.5330(9) 1.103(2) 1.0924(9) 0.024 Uiso 1 1 d D . .
H2B H 0.6020(9) 0.9732(19) 1.0977(9) 0.024 Uiso 1 1 d D . .
N3 N 0.64806(7) 0.78855(18) 1.01255(7) 0.0163(3) Uani 1 1 d D . .
H3N H 0.6045(8) 0.727(2) 1.0172(11) 0.024 Uiso 1 1 d D . .
C1 C 0.58826(9) 0.8823(2) 0.87797(8) 0.0170(3) Uani 1 1 d . . .
C2 C 0.62365(9) 0.9251(2) 0.96195(8) 0.0155(3) Uani 1 1 d . . .
C3 C 0.69593(9) 1.0320(2) 0.94883(9) 0.0182(3) Uani 1 1 d . . .
C4 C 0.75402(9) 1.1042(2) 1.00081(9) 0.0229(4) Uani 1 1 d . . .
H4 H 0.7515 1.0935 1.0542 0.027 Uiso 1 1 calc R . .
C5 C 0.81674(10) 1.1933(3) 0.97306(11) 0.0294(4) Uani 1 1 d . . .
H5 H 0.8579 1.2433 1.0078 0.035 Uiso 1 1 calc R . .
C6 C 0.81925(11) 1.2093(3) 0.89525(12) 0.0330(4) Uani 1 1 d . . .
H6 H 0.8621 1.2716 0.8774 0.040 Uiso 1 1 calc R . .
C7 C 0.76074(11) 1.1365(2) 0.84243(10) 0.0283(4) Uani 1 1 d . . .
H7 H 0.7630 1.1471 0.7890 0.034 Uiso 1 1 calc R . .
C8 C 0.69933(9) 1.0483(2) 0.87087(9) 0.0203(3) Uani 1 1 d . . .
C9 C 0.55967(9) 1.0322(2) 0.99586(8) 0.0164(3) Uani 1 1 d . . .
C10 C 0.71615(9) 0.6874(2) 0.99042(8) 0.0185(3) Uani 1 1 d . . .
H10 H 0.7599 0.7639 0.9771 0.022 Uiso 1 1 calc R . .
C11 C 0.69088(9) 0.5831(2) 0.92074(9) 0.0189(3) Uani 1 1 d . . .
C12 C 0.72100(10) 0.6186(2) 0.85170(9) 0.0240(4) Uani 1 1 d . . .
H12 H 0.7639 0.6963 0.8504 0.029 Uiso 1 1 calc R . .
C13 C 0.68840(12) 0.5407(3) 0.78485(10) 0.0296(4) Uani 1 1 d . . .
H13 H 0.7079 0.5678 0.7377 0.036 Uiso 1 1 calc R . .
C14 C 0.62794(12) 0.4243(2) 0.78674(9) 0.0276(4) Uani 1 1 d . . .
H14 H 0.6051 0.3728 0.7408 0.033 Uiso 1 1 calc R . .
C15 C 0.60029(10) 0.3820(2) 0.85573(9) 0.0217(3) Uani 1 1 d . . .
H15 H 0.5600 0.2988 0.8573 0.026 Uiso 1 1 calc R . .
C16 C 0.63165(9) 0.4616(2) 0.92215(9) 0.0193(3) Uani 1 1 d . . .
H16 H 0.6125 0.4328 0.9692 0.023 Uiso 1 1 calc R . .
C17 C 0.75236(10) 0.5867(2) 1.05887(9) 0.0220(3) Uani 1 1 d . . .
H17A H 0.7075 0.5337 1.0828 0.026 Uiso 1 1 calc R . .
H17B H 0.7877 0.4995 1.0414 0.026 Uiso 1 1 calc R . .
C18 C 0.93331(11) 0.7829(3) 1.02920(10) 0.0399(5) Uani 1 1 d . . .
H18A H 0.9104 0.8923 1.0184 0.060 Uiso 1 1 calc R . .
H18B H 0.9136 0.7085 0.9874 0.060 Uiso 1 1 calc R . .
H18C H 0.9933 0.7885 1.0338 0.060 Uiso 1 1 calc R . .
C19 C 0.95024(12) 0.5037(3) 1.14139(12) 0.0428(6) Uani 1 1 d . . .
H19A H 0.9288 0.4544 1.1857 0.064 Uiso 1 1 calc R . .
H19B H 1.0097 0.5189 1.1524 0.064 Uiso 1 1 calc R . .
H19C H 0.9386 0.4315 1.0971 0.064 Uiso 1 1 calc R . .
C20 C 0.92559(10) 0.8539(3) 1.20158(10) 0.0310(4) Uani 1 1 d . . .
C21 C 0.87555(12) 1.0109(3) 1.18753(11) 0.0369(5) Uani 1 1 d . . .
H21A H 0.8899 1.0644 1.1411 0.055 Uiso 1 1 calc R . .
H21B H 0.8877 1.0849 1.2311 0.055 Uiso 1 1 calc R . .
H21C H 0.8169 0.9842 1.1813 0.055 Uiso 1 1 calc R . .
C22 C 1.01729(11) 0.8976(3) 1.20998(12) 0.0423(6) Uani 1 1 d . . .
H22A H 1.0500 0.7975 1.2187 0.063 Uiso 1 1 calc R . .
H22B H 1.0298 0.9719 1.2534 0.063 Uiso 1 1 calc R . .
H22C H 1.0306 0.9512 1.1632 0.063 Uiso 1 1 calc R . .
C23 C 0.90553(12) 0.7753(3) 1.27602(10) 0.0392(5) Uani 1 1 d . . .
H23A H 0.9411 0.6801 1.2878 0.059 Uiso 1 1 calc R . .
H23B H 0.8480 0.7402 1.2703 0.059 Uiso 1 1 calc R . .
H23C H 0.9146 0.8551 1.3176 0.059 Uiso 1 1 calc R . .
O4 O 0.54588(7) 0.57903(15) 0.62851(6) 0.0211(2) Uani 1 1 d . . .
O5 O 0.48259(7) 0.91421(15) 0.55709(6) 0.0218(3) Uani 1 1 d . . .
N4 N 0.45965(8) 0.69315(18) 0.70815(7) 0.0172(3) Uani 1 1 d . . .
H4A H 0.4926 0.6916 0.7512 0.021 Uiso 1 1 calc R . .
N5 N 0.39991(9) 0.81114(19) 0.45698(7) 0.0229(3) Uani 1 1 d D . .
H5A H 0.4172(11) 0.8853(18) 0.4267(9) 0.028 Uiso 1 1 d D . .
H5B H 0.3716(10) 0.7256(16) 0.4403(10) 0.028 Uiso 1 1 d D . .
N6 N 0.38028(9) 0.53001(18) 0.53060(7) 0.0200(3) Uani 1 1 d D . .
H6N H 0.4245(8) 0.485(2) 0.5159(11) 0.030 Uiso 1 1 d D . .
C24 C 0.48060(10) 0.6381(2) 0.64049(8) 0.0173(3) Uani 1 1 d . . .
C25 C 0.37921(10) 0.7527(2) 0.70124(8) 0.0180(3) Uani 1 1 d . . .
C26 C 0.33692(10) 0.8156(2) 0.75794(9) 0.0219(3) Uani 1 1 d . . .
H26 H 0.3617 0.8232 0.8093 0.026 Uiso 1 1 calc R . .
C27 C 0.25683(11) 0.8675(3) 0.73720(10) 0.0278(4) Uani 1 1 d . . .
H27 H 0.2265 0.9124 0.7749 0.033 Uiso 1 1 calc R . .
C28 C 0.22023(11) 0.8548(3) 0.66216(10) 0.0285(4) Uani 1 1 d . . .
H28 H 0.1653 0.8903 0.6493 0.034 Uiso 1 1 calc R . .
C29 C 0.26379(10) 0.7904(2) 0.60602(9) 0.0235(4) Uani 1 1 d . . .
H29 H 0.2391 0.7822 0.5547 0.028 Uiso 1 1 calc R . .
C30 C 0.34337(10) 0.7387(2) 0.62585(8) 0.0176(3) Uani 1 1 d . . .
C31 C 0.40666(10) 0.6696(2) 0.57863(8) 0.0181(3) Uani 1 1 d . . .
C32 C 0.43414(10) 0.8100(2) 0.52919(8) 0.0191(3) Uani 1 1 d . . .
C33 C 0.32806(11) 0.4063(2) 0.56133(8) 0.0218(3) Uani 1 1 d . . .
H33 H 0.2733 0.4575 0.5650 0.026 Uiso 1 1 calc R . .
C34 C 0.35842(10) 0.3370(2) 0.63936(8) 0.0195(3) Uani 1 1 d . . .
C35 C 0.31423(10) 0.3671(2) 0.70053(8) 0.0196(3) Uani 1 1 d . . .
H35 H 0.2669 0.4349 0.6936 0.023 Uiso 1 1 calc R . .
C36 C 0.33854(10) 0.2990(2) 0.77195(8) 0.0204(3) Uani 1 1 d . . .
H36 H 0.3077 0.3197 0.8134 0.024 Uiso 1 1 calc R . .
C37 C 0.40767(10) 0.2011(2) 0.78244(8) 0.0217(3) Uani 1 1 d . . .
H37 H 0.4245 0.1545 0.8311 0.026 Uiso 1 1 calc R . .
C38 C 0.45229(11) 0.1711(2) 0.72173(9) 0.0235(4) Uani 1 1 d . . .
H38 H 0.4998 0.1039 0.7289 0.028 Uiso 1 1 calc R . .
C39 C 0.42795(11) 0.2386(2) 0.65070(9) 0.0228(3) Uani 1 1 d . . .
H39 H 0.4589 0.2176 0.6094 0.027 Uiso 1 1 calc R . .
C40 C 0.31554(13) 0.2670(2) 0.50293(9) 0.0299(4) Uani 1 1 d DU . .
H40A H 0.2899(10) 0.1758(19) 0.5271(11) 0.036 Uiso 1 1 d D . .
H40B H 0.3680(7) 0.234(3) 0.4863(11) 0.036 Uiso 1 1 d D . .
Si2A Si 0.17113(6) 0.24570(15) 0.39543(6) 0.0225(2) Uani 0.50 1 d PDU A -1
O6A O 0.2626(2) 0.3078(6) 0.4351(2) 0.0251(4) Uani 0.50 1 d PDU A -1
C41A C 0.1557(3) 0.3330(6) 0.2965(3) 0.0314(10) Uani 0.50 1 d PDU A -1
H41A H 0.2028 0.3054 0.2696 0.047 Uiso 0.50 1 calc PR A -1
H41B H 0.1504 0.4523 0.2994 0.047 Uiso 0.50 1 calc PR A -1
H41C H 0.1057 0.2871 0.2689 0.047 Uiso 0.50 1 calc PR A -1
C42A C 0.1783(6) 0.0181(5) 0.3966(5) 0.0395(17) Uani 0.50 1 d PDU A -1
H42A H 0.2234 -0.0166 0.3684 0.059 Uiso 0.50 1 calc PR A -1
H42B H 0.1267 -0.0285 0.3724 0.059 Uiso 0.50 1 calc PR A -1
H42C H 0.1885 -0.0203 0.4495 0.059 Uiso 0.50 1 calc PR A -1
C43A C 0.0831(2) 0.2922(6) 0.45022(19) 0.0427(9) Uani 0.50 1 d PDU A -1
C44A C 0.0778(4) 0.4785(7) 0.4607(4) 0.0728(18) Uani 0.50 1 d PDU A -1
H44A H 0.0716 0.5318 0.4105 0.109 Uiso 0.50 1 calc PR A -1
H44B H 0.1280 0.5179 0.4906 0.109 Uiso 0.50 1 calc PR A -1
H44C H 0.0304 0.5046 0.4876 0.109 Uiso 0.50 1 calc PR A -1
C45A C 0.0029(2) 0.2328(8) 0.4063(2) 0.0601(14) Uani 0.50 1 d PDU A -1
H45A H -0.0041 0.2830 0.3555 0.090 Uiso 0.50 1 calc PR A -1
H45B H -0.0431 0.2639 0.4341 0.090 Uiso 0.50 1 calc PR A -1
H45C H 0.0044 0.1134 0.4012 0.090 Uiso 0.50 1 calc PR A -1
C46A C 0.0922(3) 0.2130(8) 0.5296(2) 0.0502(12) Uani 0.50 1 d PDU A -1
H46A H 0.1433 0.2507 0.5588 0.075 Uiso 0.50 1 calc PR A -1
H46B H 0.0937 0.0936 0.5243 0.075 Uiso 0.50 1 calc PR A -1
H46C H 0.0455 0.2441 0.5566 0.075 Uiso 0.50 1 calc PR A -1
Si2B Si 0.17452(6) 0.24537(14) 0.43040(6) 0.0198(2) Uani 0.50 1 d PDU A -2
O6B O 0.2671(2) 0.3292(6) 0.4363(2) 0.0251(4) Uani 0.50 1 d PDU A -2
C41B C 0.1315(3) 0.2766(7) 0.52315(19) 0.0411(11) Uani 0.50 1 d PDU A -2
H41D H 0.1356 0.3926 0.5374 0.062 Uiso 0.50 1 calc PR A -2
H41E H 0.1625 0.2107 0.5630 0.062 Uiso 0.50 1 calc PR A -2
H41F H 0.0738 0.2430 0.5177 0.062 Uiso 0.50 1 calc PR A -2
C42B C 0.1728(8) 0.0259(7) 0.4035(6) 0.059(3) Uani 0.50 1 d PDU A -2
H42D H 0.1787 0.0156 0.3490 0.089 Uiso 0.50 1 calc PR A -2
H42E H 0.1206 -0.0228 0.4138 0.089 Uiso 0.50 1 calc PR A -2
H42F H 0.2182 -0.0311 0.4335 0.089 Uiso 0.50 1 calc PR A -2
C43B C 0.11974(18) 0.3794(4) 0.35479(16) 0.0238(7) Uani 0.50 1 d PDU A -2
C44B C 0.1375(3) 0.5602(5) 0.3735(3) 0.0388(10) Uani 0.50 1 d PDU A -2
H44D H 0.1156 0.5886 0.4212 0.058 Uiso 0.50 1 calc PR A -2
H44E H 0.1113 0.6286 0.3319 0.058 Uiso 0.50 1 calc PR A -2
H44F H 0.1968 0.5788 0.3792 0.058 Uiso 0.50 1 calc PR A -2
C45B C 0.0267(2) 0.3479(6) 0.3506(2) 0.0334(9) Uani 0.50 1 d PDU A -2
H45D H 0.0153 0.2330 0.3373 0.050 Uiso 0.50 1 calc PR A -2
H45E H -0.0023 0.4187 0.3115 0.050 Uiso 0.50 1 calc PR A -2
H45F H 0.0081 0.3720 0.4002 0.050 Uiso 0.50 1 calc PR A -2
C46B C 0.14807(7) 0.33599(16) 0.27775(6) 0.0308(12) Uani 0.50 1 d PDU A -2
H46D H 0.1333 0.2222 0.2649 0.046 Uiso 0.50 1 calc PR A -2
H46E H 0.2077 0.3490 0.2806 0.046 Uiso 0.50 1 calc PR A -2
H46F H 0.1213 0.4088 0.2383 0.046 Uiso 0.50 1 calc PR A -2
O7 O 0.62522(7) 0.96699(16) 0.66478(6) 0.0245(3) Uani 1 1 d RD . .
H7A H 0.6592 0.9195 0.6347 0.037 Uiso 1 1 d RD . .
H7B H 0.5804 0.9504 0.6311 0.037 Uiso 1 1 d RD . .

loop_
_atom_site_aniso_label
_atom_site_aniso_U_11
_atom_site_aniso_U_22
_atom_site_aniso_U_33
_atom_site_aniso_U_23
_atom_site_aniso_U_13
_atom_site_aniso_U_12
Si1 0.01522(19) 0.0464(3) 0.0226(2) -0.0182(2) 0.00025(16) 0.0005(2)
O1 0.0199(5) 0.0257(6) 0.0124(5) -0.0024(5) 0.0000(4) -0.0057(5)
O2 0.0192(5) 0.0280(7) 0.0147(5) 0.0017(5) 0.0012(4) 0.0026(5)
O3 0.0165(5) 0.0378(7) 0.0217(5) -0.0157(5) -0.0003(4) -0.0002(5)
N1 0.0230(6) 0.0242(8) 0.0136(6) -0.0034(5) 0.0057(5) -0.0055(6)
N2 0.0188(6) 0.0282(8) 0.0119(5) -0.0037(5) 0.0008(5) 0.0067(6)
N3 0.0129(5) 0.0213(7) 0.0147(5) -0.0035(5) 0.0021(4) -0.0012(5)
C1 0.0188(7) 0.0201(8) 0.0124(6) -0.0032(6) 0.0023(5) -0.0005(6)
C2 0.0144(6) 0.0199(8) 0.0122(6) -0.0048(6) 0.0018(5) -0.0031(6)
C3 0.0164(7) 0.0187(8) 0.0205(7) -0.0050(6) 0.0057(5) -0.0023(6)
C4 0.0180(7) 0.0253(9) 0.0257(8) -0.0098(7) 0.0040(6) -0.0033(7)
C5 0.0188(7) 0.0279(10) 0.0422(10) -0.0122(8) 0.0058(7) -0.0078(7)
C6 0.0254(8) 0.0308(11) 0.0457(10) -0.0105(9) 0.0170(7) -0.0119(8)
C7 0.0286(8) 0.0281(10) 0.0313(9) -0.0055(8) 0.0163(7) -0.0061(7)
C8 0.0198(7) 0.0217(9) 0.0208(7) -0.0072(6) 0.0086(6) -0.0034(6)
C9 0.0145(6) 0.0211(8) 0.0138(6) -0.0032(6) 0.0025(5) -0.0039(6)
C10 0.0145(6) 0.0219(8) 0.0193(7) -0.0083(6) 0.0031(5) -0.0027(6)
C11 0.0173(7) 0.0197(8) 0.0198(7) -0.0066(6) 0.0032(5) 0.0001(6)
C12 0.0264(8) 0.0233(9) 0.0239(8) -0.0078(7) 0.0098(6) -0.0061(7)
C13 0.0410(10) 0.0311(10) 0.0184(7) -0.0054(7) 0.0101(7) -0.0059(8)
C14 0.0382(10) 0.0249(10) 0.0188(7) -0.0071(7) 0.0000(7) -0.0046(8)
C15 0.0224(7) 0.0211(9) 0.0209(7) -0.0030(7) -0.0003(6) -0.0027(7)
C16 0.0191(7) 0.0213(9) 0.0176(7) -0.0029(6) 0.0028(6) -0.0019(6)
C17 0.0185(7) 0.0244(9) 0.0219(7) -0.0094(7) -0.0030(6) 0.0010(7)
C18 0.0229(8) 0.0714(17) 0.0257(8) -0.0170(10) 0.0046(7) -0.0018(9)
C19 0.0238(9) 0.0569(15) 0.0452(11) -0.0230(11) -0.0070(8) 0.0077(9)
C20 0.0175(7) 0.0500(13) 0.0254(8) -0.0183(8) 0.0020(6) -0.0058(8)
C21 0.0293(9) 0.0468(13) 0.0349(10) -0.0223(9) 0.0044(8) -0.0051(9)
C22 0.0220(9) 0.0669(16) 0.0377(10) -0.0264(11) 0.0025(7) -0.0078(10)
C23 0.0288(9) 0.0646(16) 0.0240(8) -0.0171(9) 0.0027(7) 0.0017(10)
O4 0.0297(6) 0.0167(6) 0.0177(5) -0.0017(4) 0.0063(4) 0.0007(5)
O5 0.0341(6) 0.0172(6) 0.0142(5) -0.0003(4) 0.0027(4) -0.0075(5)
N4 0.0235(6) 0.0178(7) 0.0102(5) -0.0025(5) 0.0013(4) -0.0034(6)
N5 0.0359(8) 0.0193(8) 0.0132(6) 0.0038(5) 0.0007(5) -0.0095(6)
N6 0.0345(7) 0.0157(7) 0.0102(5) -0.0022(5) 0.0046(5) -0.0073(6)
C24 0.0298(8) 0.0112(7) 0.0112(6) -0.0006(5) 0.0034(6) -0.0055(6)
C25 0.0245(7) 0.0158(8) 0.0139(6) -0.0004(6) 0.0029(6) -0.0063(6)
C26 0.0279(8) 0.0233(9) 0.0150(7) -0.0051(6) 0.0051(6) -0.0063(7)
C27 0.0288(8) 0.0306(10) 0.0255(8) -0.0061(7) 0.0093(7) -0.0033(8)
C28 0.0232(8) 0.0321(11) 0.0301(9) 0.0008(8) 0.0021(7) -0.0025(7)
C29 0.0283(8) 0.0219(9) 0.0191(7) 0.0021(7) -0.0022(6) -0.0049(7)
C30 0.0274(7) 0.0137(8) 0.0120(6) 0.0001(6) 0.0031(5) -0.0061(6)
C31 0.0291(8) 0.0138(8) 0.0109(6) -0.0004(5) 0.0006(5) -0.0053(6)
C32 0.0279(8) 0.0168(8) 0.0129(6) -0.0004(6) 0.0042(6) -0.0008(6)
C33 0.0380(9) 0.0168(8) 0.0107(6) -0.0002(6) 0.0030(6) -0.0097(7)
C34 0.0315(8) 0.0145(8) 0.0122(6) -0.0009(6) 0.0018(6) -0.0104(6)
C35 0.0227(7) 0.0219(9) 0.0137(6) 0.0009(6) 0.0003(5) -0.0062(6)
C36 0.0227(7) 0.0268(9) 0.0119(6) -0.0017(6) 0.0033(5) -0.0083(7)
C37 0.0261(7) 0.0235(9) 0.0147(6) 0.0021(6) -0.0009(6) -0.0085(7)
C38 0.0298(8) 0.0197(9) 0.0210(7) 0.0006(6) 0.0027(6) -0.0012(7)
C39 0.0357(9) 0.0157(8) 0.0184(7) -0.0020(6) 0.0096(6) -0.0039(7)
C40 0.0548(11) 0.0224(9) 0.0118(7) -0.0012(6) 0.0011(7) -0.0154(8)
Si2A 0.0208(4) 0.0343(6) 0.0113(4) 0.0004(5) -0.0025(4) -0.0038(4)
O6A 0.0339(6) 0.0283(10) 0.0126(5) -0.0039(6) 0.0007(5) -0.0207(6)
C41A 0.029(2) 0.036(3) 0.0257(18) -0.0029(16) -0.0099(15) -0.0037(18)
C42A 0.064(4) 0.009(2) 0.040(3) 0.013(2) -0.016(3) -0.012(2)
C43A 0.0278(16) 0.075(3) 0.0248(15) -0.0044(18) 0.0012(13) 0.0013(18)
C44A 0.052(3) 0.093(5) 0.075(4) -0.007(3) 0.012(3) 0.028(3)
C45A 0.0203(17) 0.118(4) 0.040(2) -0.005(3) -0.0030(16) -0.002(2)
C46A 0.033(2) 0.094(4) 0.0244(17) -0.007(2) 0.0077(16) -0.008(3)
Si2B 0.0196(4) 0.0255(5) 0.0138(4) 0.0004(5) -0.0005(4) -0.0063(4)
O6B 0.0339(6) 0.0283(10) 0.0126(5) -0.0039(6) 0.0007(5) -0.0207(6)
C41B 0.0313(19) 0.074(3) 0.0187(16) -0.0072(19) 0.0058(15) -0.022(2)
C42B 0.072(5) 0.050(4) 0.044(4) -0.005(3) -0.041(3) -0.010(4)
C43B 0.0213(14) 0.0278(17) 0.0211(14) 0.0011(13) -0.0034(11) -0.0008(13)
C44B 0.034(2) 0.027(2) 0.053(2) -0.0023(18) -0.0040(17) 0.0060(17)
C45B 0.0214(16) 0.042(2) 0.0354(18) 0.0037(17) -0.0028(14) 0.0040(16)
C46B 0.024(2) 0.041(3) 0.026(2) 0.003(2) -0.0022(17) -0.0008(19)
O7 0.0278(6) 0.0310(7) 0.0151(5) -0.0051(5) 0.0037(4) 0.0006(5)

loop_
_atom_type_symbol
_atom_type_description
_atom_type_scat_dispersion_real
_atom_type_scat_dispersion_imag
_atom_type_scat_source
C C 0.0033 0.0016 'International Tables Vol C Tables 4.2.6.8 and 6.1.1.4'
H H 0.0000 0.0000 'International Tables Vol C Tables 4.2.6.8 and 6.1.1.4'
N N 0.0061 0.0033 'International Tables Vol C Tables 4.2.6.8 and 6.1.1.4'
O O 0.0106 0.0060 'International Tables Vol C Tables 4.2.6.8 and 6.1.1.4'
Si Si 0.0817 0.0704 'International Tables Vol C Tables 4.2.6.8 and 6.1.1.4'

loop_
_geom_angle_atom_site_label_1
_geom_angle_atom_site_label_2
_geom_angle_atom_site_label_3
_geom_angle
_geom_angle_site_symmetry_1
_geom_angle_site_symmetry_3
_geom_angle_publ_flag
O3 Si1 C19 110.29(9) . . ?
O3 Si1 C18 111.13(8) . . ?
C19 Si1 C18 107.90(11) . . ?
O3 Si1 C20 104.07(7) . . ?
C19 Si1 C20 111.40(10) . . ?
C18 Si1 C20 112.07(10) . . ?
C17 O3 Si1 124.04(10) . . ?
C1 N1 C8 111.51(12) . . ?
C1 N1 H1 124.2 . . ?
C8 N1 H1 124.2 . . ?
C9 N2 H2A 116.8(12) . . ?
C9 N2 H2B 118.5(12) . . ?
H2A N2 H2B 123.8(15) . . ?
C2 N3 C10 115.46(12) . . ?
C2 N3 H3N 108.9(12) . . ?
C10 N3 H3N 110.5(13) . . ?
O1 C1 N1 126.05(13) . . ?
O1 C1 C2 126.05(13) . . ?
N1 C1 C2 107.91(13) . . ?
N3 C2 C3 111.78(12) . . ?
N3 C2 C9 110.47(12) . . ?
C3 C2 C9 108.22(13) . . ?
N3 C2 C1 117.04(13) . . ?
C3 C2 C1 101.32(12) . . ?
C9 C2 C1 107.36(12) . . ?
C4 C3 C8 120.95(15) . . ?
C4 C3 C2 129.86(14) . . ?
C8 C3 C2 109.16(13) . . ?
C3 C4 C5 118.21(16) . . ?
C3 C4 H4 120.9 . . ?
C5 C4 H4 120.9 . . ?
C6 C5 C4 120.30(16) . . ?
C6 C5 H5 119.9 . . ?
C4 C5 H5 119.9 . . ?
C5 C6 C7 121.74(17) . . ?
C5 C6 H6 119.1 . . ?
C7 C6 H6 119.1 . . ?
C8 C7 C6 117.19(17) . . ?
C8 C7 H7 121.4 . . ?
C6 C7 H7 121.4 . . ?
C7 C8 C3 121.60(15) . . ?
C7 C8 N1 128.41(15) . . ?
C3 C8 N1 109.99(13) . . ?
O2 C9 N2 124.14(15) . . ?
O2 C9 C2 120.69(13) . . ?
N2 C9 C2 115.06(13) . . ?
N3 C10 C11 112.60(12) . . ?
N3 C10 C17 109.32(12) . . ?
C11 C10 C17 112.59(14) . . ?
N3 C10 H10 107.3 . . ?
C11 C10 H10 107.3 . . ?
C17 C10 H10 107.3 . . ?
C16 C11 C12 118.85(14) . . ?
C16 C11 C10 120.93(14) . . ?
C12 C11 C10 119.93(15) . . ?
C13 C12 C11 120.19(16) . . ?
C13 C12 H12 119.9 . . ?
C11 C12 H12 119.9 . . ?
C14 C13 C12 120.23(16) . . ?
C14 C13 H13 119.9 . . ?
C12 C13 H13 119.9 . . ?
C13 C14 C15 120.10(16) . . ?
C13 C14 H14 120.0 . . ?
C15 C14 H14 120.0 . . ?
C16 C15 C14 119.72(16) . . ?
C16 C15 H15 120.1 . . ?
C14 C15 H15 120.1 . . ?
C15 C16 C11 120.78(15) . . ?
C15 C16 H16 119.6 . . ?
C11 C16 H16 119.6 . . ?
O3 C17 C10 111.15(15) . . ?
O3 C17 H17A 109.4 . . ?
C10 C17 H17A 109.4 . . ?
O3 C17 H17B 109.4 . . ?
C10 C17 H17B 109.4 . . ?
H17A C17 H17B 108.0 . . ?
Si1 C18 H18A 109.5 . . ?
Si1 C18 H18B 109.5 . . ?
H18A C18 H18B 109.5 . . ?
Si1 C18 H18C 109.5 . . ?
H18A C18 H18C 109.5 . . ?
H18B C18 H18C 109.5 . . ?
Si1 C19 H19A 109.5 . . ?
Si1 C19 H19B 109.5 . . ?
H19A C19 H19B 109.5 . . ?
Si1 C19 H19C 109.5 . . ?
H19A C19 H19C 109.5 . . ?
H19B C19 H19C 109.5 . . ?
C21 C20 C23 109.06(16) . . ?
C21 C20 C22 108.83(19) . . ?
C23 C20 C22 108.65(16) . . ?
C21 C20 Si1 110.45(12) . . ?
C23 C20 Si1 109.32(15) . . ?
C22 C20 Si1 110.49(12) . . ?
C20 C21 H21A 109.5 . . ?
C20 C21 H21B 109.5 . . ?
H21A C21 H21B 109.5 . . ?
C20 C21 H21C 109.5 . . ?
H21A C21 H21C 109.5 . . ?
H21B C21 H21C 109.5 . . ?
C20 C22 H22A 109.5 . . ?
C20 C22 H22B 109.5 . . ?
H22A C22 H22B 109.5 . . ?
C20 C22 H22C 109.5 . . ?
H22A C22 H22C 109.5 . . ?
H22B C22 H22C 109.5 . . ?
C20 C23 H23A 109.5 . . ?
C20 C23 H23B 109.5 . . ?
H23A C23 H23B 109.5 . . ?
C20 C23 H23C 109.5 . . ?
H23A C23 H23C 109.5 . . ?
H23B C23 H23C 109.5 . . ?
C24 N4 C25 111.80(12) . . ?
C24 N4 H4A 124.1 . . ?
C25 N4 H4A 124.1 . . ?
C32 N5 H5A 117.1(12) . . ?
C32 N5 H5B 117.9(12) . . ?
H5A N5 H5B 123.2(15) . . ?
C31 N6 C33 118.14(12) . . ?
C31 N6 H6N 107.5(14) . . ?
C33 N6 H6N 110.9(14) . . ?
O4 C24 N4 127.06(14) . . ?
O4 C24 C31 125.15(13) . . ?
N4 C24 C31 107.76(13) . . ?
C26 C25 C30 121.91(15) . . ?
C26 C25 N4 127.93(14) . . ?
C30 C25 N4 110.15(13) . . ?
C25 C26 C27 117.54(14) . . ?
C25 C26 H26 121.2 . . ?
C27 C26 H26 121.2 . . ?
C26 C27 C28 121.27(16) . . ?
C26 C27 H27 119.4 . . ?
C28 C27 H27 119.4 . . ?
C29 C28 C27 120.25(16) . . ?
C29 C28 H28 119.9 . . ?
C27 C28 H28 119.9 . . ?
C30 C29 C28 119.05(15) . . ?
C30 C29 H29 120.5 . . ?
C28 C29 H29 120.5 . . ?
C29 C30 C25 119.97(15) . . ?
C29 C30 C31 131.69(14) . . ?
C25 C30 C31 108.29(13) . . ?
N6 C31 C30 115.79(13) . . ?
N6 C31 C32 109.95(12) . . ?
C30 C31 C32 107.33(13) . . ?
N6 C31 C24 115.68(14) . . ?
C30 C31 C24 101.88(11) . . ?
C32 C31 C24 105.32(13) . . ?
O5 C32 N5 124.08(15) . . ?
O5 C32 C31 120.55(13) . . ?
N5 C32 C31 115.33(14) . . ?
N6 C33 C34 116.51(13) . . ?
N6 C33 C40 107.58(13) . . ?
C34 C33 C40 109.68(14) . . ?
N6 C33 H33 107.6 . . ?
C34 C33 H33 107.6 . . ?
C40 C33 H33 107.6 . . ?
C35 C34 C39 118.93(14) . . ?
C35 C34 C33 119.43(15) . . ?
C39 C34 C33 121.59(14) . . ?
C34 C35 C36 120.69(16) . . ?
C34 C35 H35 119.7 . . ?
C36 C35 H35 119.7 . . ?
C37 C36 C35 119.82(15) . . ?
C37 C36 H36 120.1 . . ?
C35 C36 H36 120.1 . . ?
C36 C37 C38 119.81(15) . . ?
C36 C37 H37 120.1 . . ?
C38 C37 H37 120.1 . . ?
C39 C38 C37 120.32(16) . . ?
C39 C38 H38 119.8 . . ?
C37 C38 H38 119.8 . . ?
C38 C39 C34 120.43(15) . . ?
C38 C39 H39 119.8 . . ?
C34 C39 H39 119.8 . . ?
O6A C40 O6B 7.6(3) . . ?
O6A C40 C33 114.1(3) . . ?
O6B C40 C33 107.8(3) . . ?
O6A C40 H40A 106.9(12) . . ?
O6B C40 H40A 113.6(12) . . ?
C33 C40 H40A 107.8(12) . . ?
O6A C40 H40B 106.5(12) . . ?
O6B C40 H40B 106.1(12) . . ?
C33 C40 H40B 110.6(12) . . ?
H40A C40 H40B 110.9(15) . . ?
O6A Si2A C42A 104.3(4) . . ?
O6A Si2A C43A 115.8(2) . . ?
C42A Si2A C43A 104.4(3) . . ?
O6A Si2A C41A 107.1(2) . . ?
C42A Si2A C41A 113.1(3) . . ?
C43A Si2A C41A 112.0(2) . . ?
C40 O6A Si2A 135.4(3) . . ?
Si2A C41A H41A 109.5 . . ?
Si2A C41A H41B 109.5 . . ?
H41A C41A H41B 109.5 . . ?
Si2A C41A H41C 109.5 . . ?
H41A C41A H41C 109.5 . . ?
H41B C41A H41C 109.5 . . ?
Si2A C42A H42A 109.5 . . ?
Si2A C42A H42B 109.5 . . ?
H42A C42A H42B 109.5 . . ?
Si2A C42A H42C 109.5 . . ?
H42A C42A H42C 109.5 . . ?
H42B C42A H42C 109.5 . . ?
C45A C43A C46A 108.4(4) . . ?
C45A C43A C44A 108.5(4) . . ?
C46A C43A C44A 108.0(4) . . ?
C45A C43A Si2A 110.3(3) . . ?
C46A C43A Si2A 112.7(3) . . ?
C44A C43A Si2A 108.8(3) . . ?
C43A C44A H44A 109.5 . . ?
C43A C44A H44B 109.5 . . ?
H44A C44A H44B 109.5 . . ?
C43A C44A H44C 109.5 . . ?
H44A C44A H44C 109.5 . . ?
H44B C44A H44C 109.5 . . ?
C43A C45A H45A 109.5 . . ?
C43A C45A H45B 109.5 . . ?
H45A C45A H45B 109.5 . . ?
C43A C45A H45C 109.5 . . ?
H45A C45A H45C 109.5 . . ?
H45B C45A H45C 109.5 . . ?
C43A C46A H46A 109.5 . . ?
C43A C46A H46B 109.5 . . ?
H46A C46A H46B 109.5 . . ?
C43A C46A H46C 109.5 . . ?
H46A C46A H46C 109.5 . . ?
H46B C46A H46C 109.5 . . ?
O6B Si2B C42B 113.7(4) . . ?
O6B Si2B C41B 108.9(2) . . ?
C42B Si2B C41B 111.0(4) . . ?
O6B Si2B C43B 99.45(16) . . ?
C42B Si2B C43B 113.1(3) . . ?
C41B Si2B C43B 110.07(19) . . ?
C40 O6B Si2B 108.8(2) . . ?
Si2B C41B H41D 109.5 . . ?
Si2B C41B H41E 109.5 . . ?
H41D C41B H41E 109.5 . . ?
Si2B C41B H41F 109.5 . . ?
H41D C41B H41F 109.5 . . ?
H41E C41B H41F 109.5 . . ?
Si2B C42B H42D 109.5 . . ?
Si2B C42B H42E 109.5 . . ?
H42D C42B H42E 109.5 . . ?
Si2B C42B H42F 109.5 . . ?
H42D C42B H42F 109.5 . . ?
H42E C42B H42F 109.5 . . ?
C46B C43B C44B 110.2(3) . . ?
C46B C43B C45B 108.6(2) . . ?
C44B C43B C45B 109.5(3) . . ?
C46B C43B Si2B 109.06(19) . . ?
C44B C43B Si2B 110.3(2) . . ?
C45B C43B Si2B 109.2(2) . . ?
C43B C44B H44D 109.5 . . ?
C43B C44B H44E 109.5 . . ?
H44D C44B H44E 109.5 . . ?
C43B C44B H44F 109.5 . . ?
H44D C44B H44F 109.5 . . ?
H44E C44B H44F 109.5 . . ?
C43B C45B H45D 109.5 . . ?
C43B C45B H45E 109.5 . . ?
H45D C45B H45E 109.5 . . ?
C43B C45B H45F 109.5 . . ?
H45D C45B H45F 109.5 . . ?
H45E C45B H45F 109.5 . . ?
C43B C46B H46D 109.5 . . ?
C43B C46B H46E 109.5 . . ?
H46D C46B H46E 109.5 . . ?
C43B C46B H46F 109.5 . . ?
H46D C46B H46F 109.5 . . ?
H46E C46B H46F 109.5 . . ?
H7A O7 H7B 93.5 . . ?

loop_
_geom_bond_atom_site_label_1
_geom_bond_atom_site_label_2
_geom_bond_distance
_geom_bond_site_symmetry_2
_geom_bond_publ_flag
Si1 O3 1.6525(12) . ?
Si1 C19 1.859(3) . ?
Si1 C18 1.864(2) . ?
Si1 C20 1.8856(18) . ?
O1 C1 1.2173(19) . ?
O2 C9 1.2260(19) . ?
O3 C17 1.4259(19) . ?
N1 C1 1.359(2) . ?
N1 C8 1.407(2) . ?
N1 H1 0.8800 . ?
N2 C9 1.3317(18) . ?
N2 H2A 0.877(9) . ?
N2 H2B 0.874(9) . ?
N3 C2 1.455(2) . ?
N3 C10 1.4778(19) . ?
N3 H3N 0.886(9) . ?
C1 C2 1.5658(19) . ?
C2 C3 1.512(2) . ?
C2 C9 1.540(2) . ?
C3 C4 1.376(2) . ?
C3 C8 1.388(2) . ?
C4 C5 1.395(2) . ?
C4 H4 0.9500 . ?
C5 C6 1.383(3) . ?
C5 H5 0.9500 . ?
C6 C7 1.391(3) . ?
C6 H6 0.9500 . ?
C7 C8 1.379(2) . ?
C7 H7 0.9500 . ?
C10 C11 1.513(2) . ?
C10 C17 1.523(2) . ?
C10 H10 1.0000 . ?
C11 C16 1.391(2) . ?
C11 C12 1.396(2) . ?
C12 C13 1.391(2) . ?
C12 H12 0.9500 . ?
C13 C14 1.377(3) . ?
C13 H13 0.9500 . ?
C14 C15 1.390(2) . ?
C14 H14 0.9500 . ?
C15 C16 1.385(2) . ?
C15 H15 0.9500 . ?
C16 H16 0.9500 . ?
C17 H17A 0.9900 . ?
C17 H17B 0.9900 . ?
C18 H18A 0.9800 . ?
C18 H18B 0.9800 . ?
C18 H18C 0.9800 . ?
C19 H19A 0.9800 . ?
C19 H19B 0.9800 . ?
C19 H19C 0.9800 . ?
C20 C21 1.528(3) . ?
C20 C23 1.530(3) . ?
C20 C22 1.537(2) . ?
C21 H21A 0.9800 . ?
C21 H21B 0.9800 . ?
C21 H21C 0.9800 . ?
C22 H22A 0.9800 . ?
C22 H22B 0.9800 . ?
C22 H22C 0.9800 . ?
C23 H23A 0.9800 . ?
C23 H23B 0.9800 . ?
C23 H23C 0.9800 . ?
O4 C24 1.215(2) . ?
O5 C32 1.228(2) . ?
N4 C24 1.3555(19) . ?
N4 C25 1.399(2) . ?
N4 H4A 0.8800 . ?
N5 C32 1.3308(19) . ?
N5 H5A 0.876(9) . ?
N5 H5B 0.871(9) . ?
N6 C31 1.456(2) . ?
N6 C33 1.469(2) . ?
N6 H6N 0.879(9) . ?
C24 C31 1.557(2) . ?
C25 C26 1.380(2) . ?
C25 C30 1.3946(19) . ?
C26 C27 1.389(2) . ?
C26 H26 0.9500 . ?
C27 C28 1.392(2) . ?
C27 H27 0.9500 . ?
C28 C29 1.389(3) . ?
C28 H28 0.9500 . ?
C29 C30 1.379(2) . ?
C29 H29 0.9500 . ?
C30 C31 1.513(2) . ?
C31 C32 1.539(2) . ?
C33 C34 1.517(2) . ?
C33 C40 1.532(2) . ?
C33 H33 1.0000 . ?
C34 C35 1.389(2) . ?
C34 C39 1.391(2) . ?
C35 C36 1.392(2) . ?
C35 H35 0.9500 . ?
C36 C37 1.383(2) . ?
C36 H36 0.9500 . ?
C37 C38 1.386(2) . ?
C37 H37 0.9500 . ?
C38 C39 1.384(2) . ?
C38 H38 0.9500 . ?
C39 H39 0.9500 . ?
C40 O6A 1.433(3) . ?
C40 O6B 1.434(3) . ?
C40 H40A 0.977(9) . ?
C40 H40B 0.979(9) . ?
Si2A O6A 1.662(3) . ?
Si2A C42A 1.863(4) . ?
Si2A C43A 1.867(4) . ?
Si2A C41A 1.873(4) . ?
C41A H41A 0.9800 . ?
C41A H41B 0.9800 . ?
C41A H41C 0.9800 . ?
C42A H42A 0.9800 . ?
C42A H42B 0.9800 . ?
C42A H42C 0.9800 . ?
C43A C45A 1.527(5) . ?
C43A C46A 1.533(5) . ?
C43A C44A 1.537(6) . ?
C44A H44A 0.9800 . ?
C44A H44B 0.9800 . ?
C44A H44C 0.9800 . ?
C45A H45A 0.9800 . ?
C45A H45B 0.9800 . ?
C45A H45C 0.9800 . ?
C46A H46A 0.9800 . ?
C46A H46B 0.9800 . ?
C46A H46C 0.9800 . ?
Si2B O6B 1.659(3) . ?
Si2B C42B 1.853(6) . ?
Si2B C41B 1.872(4) . ?
Si2B C43B 1.873(3) . ?
C41B H41D 0.9800 . ?
C41B H41E 0.9800 . ?
C41B H41F 0.9800 . ?
C42B H42D 0.9800 . ?
C42B H42E 0.9800 . ?
C42B H42F 0.9800 . ?
C43B C46B 1.527(3) . ?
C43B C44B 1.533(5) . ?
C43B C45B 1.541(4) . ?
C44B H44D 0.9800 . ?
C44B H44E 0.9800 . ?
C44B H44F 0.9800 . ?
C45B H45D 0.9800 . ?
C45B H45E 0.9800 . ?
C45B H45F 0.9800 . ?
C46B H46D 0.9800 . ?
C46B H46E 0.9800 . ?
C46B H46F 0.9800 . ?
O7 H7A 0.9010 . ?
O7 H7B 0.9006 . ?

loop_
_geom_torsion_atom_site_label_1
_geom_torsion_atom_site_label_2
_geom_torsion_atom_site_label_3
_geom_torsion_atom_site_label_4
_geom_torsion
_geom_torsion_site_symmetry_1
_geom_torsion_site_symmetry_2
_geom_torsion_site_symmetry_3
_geom_torsion_site_symmetry_4
_geom_torsion_publ_flag
C19 Si1 O3 C17 -61.21(16) . . . . ?
C18 Si1 O3 C17 58.40(17) . . . . ?
C20 Si1 O3 C17 179.20(14) . . . . ?
C8 N1 C1 O1 -176.31(16) . . . . ?
C8 N1 C1 C2 3.54(18) . . . . ?
C10 N3 C2 C3 -52.79(17) . . . . ?
C10 N3 C2 C9 -173.36(12) . . . . ?
C10 N3 C2 C1 63.39(17) . . . . ?
O1 C1 C2 N3 55.4(2) . . . . ?
N1 C1 C2 N3 -124.44(14) . . . . ?
O1 C1 C2 C3 177.22(16) . . . . ?
N1 C1 C2 C3 -2.63(17) . . . . ?
O1 C1 C2 C9 -69.4(2) . . . . ?
N1 C1 C2 C9 110.74(14) . . . . ?
N3 C2 C3 C4 -52.0(2) . . . . ?
C9 C2 C3 C4 69.8(2) . . . . ?
C1 C2 C3 C4 -177.44(17) . . . . ?
N3 C2 C3 C8 126.26(14) . . . . ?
C9 C2 C3 C8 -111.87(15) . . . . ?
C1 C2 C3 C8 0.86(17) . . . . ?
C8 C3 C4 C5 -0.4(3) . . . . ?
C2 C3 C4 C5 177.74(17) . . . . ?
C3 C4 C5 C6 0.7(3) . . . . ?
C4 C5 C6 C7 -0.8(3) . . . . ?
C5 C6 C7 C8 0.5(3) . . . . ?
C6 C7 C8 C3 -0.2(3) . . . . ?
C6 C7 C8 N1 -179.57(18) . . . . ?
C4 C3 C8 C7 0.2(3) . . . . ?
C2 C3 C8 C7 -178.32(16) . . . . ?
C4 C3 C8 N1 179.63(16) . . . . ?
C2 C3 C8 N1 1.15(19) . . . . ?
C1 N1 C8 C7 176.36(18) . . . . ?
C1 N1 C8 C3 -3.1(2) . . . . ?
N3 C2 C9 O2 -150.72(15) . . . . ?
C3 C2 C9 O2 86.60(17) . . . . ?
C1 C2 C9 O2 -22.0(2) . . . . ?
N3 C2 C9 N2 32.90(19) . . . . ?
C3 C2 C9 N2 -89.77(17) . . . . ?
C1 C2 C9 N2 161.60(14) . . . . ?
C2 N3 C10 C11 -71.72(17) . . . . ?
C2 N3 C10 C17 162.35(13) . . . . ?
N3 C10 C11 C16 -63.4(2) . . . . ?
C17 C10 C11 C16 60.73(19) . . . . ?
N3 C10 C11 C12 110.22(17) . . . . ?
C17 C10 C11 C12 -125.63(17) . . . . ?
C16 C11 C12 C13 4.0(3) . . . . ?
C10 C11 C12 C13 -169.79(17) . . . . ?
C11 C12 C13 C14 -2.0(3) . . . . ?
C12 C13 C14 C15 -1.2(3) . . . . ?
C13 C14 C15 C16 2.3(3) . . . . ?
C14 C15 C16 C11 -0.3(3) . . . . ?
C12 C11 C16 C15 -2.8(3) . . . . ?
C10 C11 C16 C15 170.86(16) . . . . ?
Si1 O3 C17 C10 -97.34(15) . . . . ?
N3 C10 C17 O3 -73.34(16) . . . . ?
C11 C10 C17 O3 160.72(12) . . . . ?
O3 Si1 C20 C21 -54.05(15) . . . . ?
C19 Si1 C20 C21 -172.88(14) . . . . ?
C18 Si1 C20 C21 66.12(15) . . . . ?
O3 Si1 C20 C23 65.96(14) . . . . ?
C19 Si1 C20 C23 -52.87(16) . . . . ?
C18 Si1 C20 C23 -173.88(13) . . . . ?
O3 Si1 C20 C22 -174.52(16) . . . . ?
C19 Si1 C20 C22 66.65(19) . . . . ?
C18 Si1 C20 C22 -54.35(19) . . . . ?
C25 N4 C24 O4 -179.71(16) . . . . ?
C25 N4 C24 C31 2.41(18) . . . . ?
C24 N4 C25 C26 178.89(17) . . . . ?
C24 N4 C25 C30 -0.20(19) . . . . ?
C30 C25 C26 C27 -0.9(3) . . . . ?
N4 C25 C26 C27 -179.92(17) . . . . ?
C25 C26 C27 C28 0.7(3) . . . . ?
C26 C27 C28 C29 -0.4(3) . . . . ?
C27 C28 C29 C30 0.3(3) . . . . ?
C28 C29 C30 C25 -0.5(3) . . . . ?
C28 C29 C30 C31 -177.76(17) . . . . ?
C26 C25 C30 C29 0.9(3) . . . . ?
N4 C25 C30 C29 -179.98(15) . . . . ?
C26 C25 C30 C31 178.67(15) . . . . ?
N4 C25 C30 C31 -2.17(18) . . . . ?
C33 N6 C31 C30 -38.9(2) . . . . ?
C33 N6 C31 C32 -160.72(14) . . . . ?
C33 N6 C31 C24 80.18(18) . . . . ?
C29 C30 C31 N6 -52.8(2) . . . . ?
C25 C30 C31 N6 129.73(14) . . . . ?
C29 C30 C31 C32 70.4(2) . . . . ?
C25 C30 C31 C32 -107.06(15) . . . . ?
C29 C30 C31 C24 -179.21(18) . . . . ?
C25 C30 C31 C24 3.33(17) . . . . ?
O4 C24 C31 N6 52.1(2) . . . . ?
N4 C24 C31 N6 -129.93(14) . . . . ?
O4 C24 C31 C30 178.62(15) . . . . ?
N4 C24 C31 C30 -3.46(17) . . . . ?
O4 C24 C31 C32 -69.47(19) . . . . ?
N4 C24 C31 C32 108.46(14) . . . . ?
N6 C31 C32 O5 -155.66(15) . . . . ?
C30 C31 C32 O5 77.60(18) . . . . ?
C24 C31 C32 O5 -30.4(2) . . . . ?
N6 C31 C32 N5 26.4(2) . . . . ?
C30 C31 C32 N5 -100.35(16) . . . . ?
C24 C31 C32 N5 151.66(14) . . . . ?
C31 N6 C33 C34 -51.6(2) . . . . ?
C31 N6 C33 C40 -175.15(15) . . . . ?
N6 C33 C34 C35 114.58(17) . . . . ?
C40 C33 C34 C35 -122.95(17) . . . . ?
N6 C33 C34 C39 -67.9(2) . . . . ?
C40 C33 C34 C39 54.6(2) . . . . ?
C39 C34 C35 C36 -0.5(2) . . . . ?
C33 C34 C35 C36 177.06(15) . . . . ?
C34 C35 C36 C37 0.4(3) . . . . ?
C35 C36 C37 C38 -0.1(3) . . . . ?
C36 C37 C38 C39 0.0(3) . . . . ?
C37 C38 C39 C34 -0.1(3) . . . . ?
C35 C34 C39 C38 0.4(2) . . . . ?
C33 C34 C39 C38 -177.17(15) . . . . ?
N6 C33 C40 O6A -72.1(2) . . . . ?
C34 C33 C40 O6A 160.3(2) . . . . ?
N6 C33 C40 O6B -67.6(2) . . . . ?
C34 C33 C40 O6B 164.8(2) . . . . ?
O6B C40 O6A Si2A -149(4) . . . . ?
C33 C40 O6A Si2A -114.3(5) . . . . ?
C42A Si2A O6A C40 -48.8(7) . . . . ?
C43A Si2A O6A C40 65.4(6) . . . . ?
C41A Si2A O6A C40 -168.9(5) . . . . ?
O6A Si2A C43A C45A 178.4(3) . . . . ?
C42A Si2A C43A C45A -67.5(5) . . . . ?
C41A Si2A C43A C45A 55.2(4) . . . . ?
O6A Si2A C43A C46A -60.2(4) . . . . ?
C42A Si2A C43A C46A 53.9(4) . . . . ?
C41A Si2A C43A C46A 176.5(3) . . . . ?
O6A Si2A C43A C44A 59.6(4) . . . . ?
C42A Si2A C43A C44A 173.7(4) . . . . ?
C41A Si2A C43A C44A -63.7(4) . . . . ?
O6A C40 O6B Si2B 38(3) . . . . ?
C33 C40 O6B Si2B -109.5(3) . . . . ?
C42B Si2B O6B C40 -71.7(5) . . . . ?
C41B Si2B O6B C40 52.7(4) . . . . ?
C43B Si2B O6B C40 167.9(3) . . . . ?
O6B Si2B C43B C46B 73.0(3) . . . . ?
C42B Si2B C43B C46B -47.9(5) . . . . ?
C41B Si2B C43B C46B -172.7(2) . . . . ?
O6B Si2B C43B C44B -48.1(3) . . . . ?
C42B Si2B C43B C44B -169.0(5) . . . . ?
C41B Si2B C43B C44B 66.1(3) . . . . ?
O6B Si2B C43B C45B -168.4(3) . . . . ?
C42B Si2B C43B C45B 70.6(5) . . . . ?
C41B Si2B C43B C45B -54.2(3) . . . . ?
